data_4331285
loop_
_publ_author_name
'Qingsong Dong'
'Yanxia Zhao'
'Yuanting Su'
'Ji-Hu Su'
'Biao Wu'
'Xiao-Juan Yang'

_publ_contact_author_address
; Lanzhou Institute of Chemical Physics, 
Chinese Academy of Sciences, Lanzhou 730000, P. R. China
;
_publ_contact_author_email yangxj@lzb.ac.cn
_publ_contact_author_fax +86-931-4968286
_publ_contact_author_name 'Xiao-Juan, Yang'
_publ_contact_author_phone +86-931-4968286
_publ_section_title
;
 Synthesis and Reactivity of Nickel Hydride Complexes of an \a-Diimine
 Ligand
;
_journal_name_full 'Inorganic Chemistry'
_journal_page_first 13162
_journal_page_last 13170
_journal_paper_doi 10.1021/ic301392p
_journal_volume 51
_journal_year 2012
_chemical_formula_sum 'C64 H102 N4 Na2 Ni2 O4'
_chemical_formula_weight 1154.90
_chemical_name_systematic
; 
 ? 
;
_space_group_IT_number 2
_symmetry_cell_setting triclinic
_symmetry_space_group_name_Hall '-P 1'
_symmetry_space_group_name_H-M 'P -1'
_atom_sites_solution_hydrogens geom
_atom_sites_solution_primary direct
_atom_sites_solution_secondary difmap
_audit_creation_method SHELXL-97
_cell_angle_alpha 118.989(2)
_cell_angle_beta 106.892(2)
_cell_angle_gamma 100.185(2)
_cell_formula_units_Z 1
_cell_length_a 12.818(4)
_cell_length_b 13.299(2)
_cell_length_c 13.326(2)
_cell_measurement_temperature 293(2)
_cell_volume 1759.0(7)
_computing_cell_refinement 'Bruker SMART'
_computing_data_collection 'Bruker SMART APEX II'
_computing_data_reduction 'Bruker SAINT'
_computing_molecular_graphics SHELXTL
_computing_publication_material SHELXTL
_computing_structure_refinement 'SHELXL-97 (Sheldrick, 1997)'
_computing_structure_solution 'SHELXS-97 (Sheldrick, 1990)'
_diffrn_ambient_temperature 293(2)
_diffrn_measured_fraction_theta_full 0.967
_diffrn_measured_fraction_theta_max 0.967
_diffrn_measurement_device_type 'Bruker APEX II area detector'
_diffrn_measurement_method '\w scan'
_diffrn_radiation_monochromator graphite
_diffrn_radiation_source 'fine-focus sealed tube'
_diffrn_radiation_type MoK\a
_diffrn_radiation_wavelength 0.71073
_diffrn_reflns_av_R_equivalents 0.0262
_diffrn_reflns_av_sigmaI/netI 0.0438
_diffrn_reflns_limit_h_max 12
_diffrn_reflns_limit_h_min -15
_diffrn_reflns_limit_k_max 16
_diffrn_reflns_limit_k_min -16
_diffrn_reflns_limit_l_max 16
_diffrn_reflns_limit_l_min -16
_diffrn_reflns_number 12489
_diffrn_reflns_theta_full 26.04
_diffrn_reflns_theta_max 26.04
_diffrn_reflns_theta_min 1.78
_exptl_absorpt_coefficient_mu 0.590
_exptl_absorpt_correction_T_max 0.894
_exptl_absorpt_correction_T_min 0.878
_exptl_absorpt_correction_type multi-scan
_exptl_absorpt_process_details SADABS
_exptl_crystal_colour dar-purple
_exptl_crystal_density_diffrn 1.090
_exptl_crystal_description block
_exptl_crystal_F_000 624
_exptl_crystal_size_max 0.22
_exptl_crystal_size_mid 0.21
_exptl_crystal_size_min 0.19
_platon_squeeze_details
;
;
_refine_diff_density_max 0.642
_refine_diff_density_min -0.363
_refine_diff_density_rms 0.070
_refine_ls_extinction_method none
_refine_ls_goodness_of_fit_ref 1.077
_refine_ls_hydrogen_treatment mixed
_refine_ls_matrix_type full
_refine_ls_number_parameters 359
_refine_ls_number_reflns 6723
_refine_ls_number_restraints 0
_refine_ls_restrained_S_all 1.077
_refine_ls_R_factor_all 0.0546
_refine_ls_R_factor_gt 0.0451
_refine_ls_shift/su_max 0.018
_refine_ls_shift/su_mean 0.001
_refine_ls_structure_factor_coef Fsqd
_refine_ls_weighting_details 'calc w=1/[\s^2^(Fo^2^)+(0.0783P)^2^+0.9826P] where P=(Fo^2^+2Fc^2^)/3'
_refine_ls_weighting_scheme calc
_refine_ls_wR_factor_gt 0.1351
_refine_ls_wR_factor_ref 0.1458
_reflns_number_gt 5672
_reflns_number_total 6723
_reflns_threshold_expression >2sigma(I)
_cod_data_source_file ic301392p_si_002_04.cif
_cod_data_source_block LNiH2NaDME
_cod_database_code 4331285

loop_
_symmetry_equiv_pos_as_xyz
'x, y, z'
'-x, -y, -z'

loop_
_atom_site_label
_atom_site_type_symbol
_atom_site_fract_x
_atom_site_fract_y
_atom_site_fract_z
_atom_site_U_iso_or_equiv
_atom_site_adp_type
_atom_site_occupancy
_atom_site_symmetry_multiplicity
_atom_site_calc_flag
_atom_site_refinement_flags
Ni1 Ni 0.52758(3) 0.05202(3) 0.61311(3) 0.02752(13) Uani 1 1 d .
Na1 Na 0.36895(12) 0.01631(13) 0.71942(13) 0.0542(3) Uani 1 1 d .
O1 O 0.1690(3) -0.1115(3) 0.6002(3) 0.0756(8) Uani 1 1 d .
O2 O 0.2774(3) 0.0317(3) 0.8579(2) 0.0661(7) Uani 1 1 d .
N1 N 0.5847(2) 0.0256(2) 0.7468(2) 0.0331(5) Uani 1 1 d .
N2 N 0.5247(2) 0.1993(2) 0.7477(2) 0.0329(5) Uani 1 1 d .
C1 C 0.5994(2) 0.1229(3) 0.8659(2) 0.0329(6) Uani 1 1 d .
C2 C 0.5673(2) 0.2153(3) 0.8658(2) 0.0345(6) Uani 1 1 d .
C3 C 0.6374(3) 0.1164(3) 0.9800(3) 0.0469(7) Uani 1 1 d .
H3A H 0.6363 0.1870 1.0506 0.070 Uiso 1 1 calc R
H3B H 0.7157 0.1165 1.0024 0.070 Uiso 1 1 calc R
H3C H 0.5842 0.0415 0.9598 0.070 Uiso 1 1 calc R
C4 C 0.5681(3) 0.3246(3) 0.9806(3) 0.0473(7) Uani 1 1 d .
H4A H 0.5929 0.3171 1.0511 0.071 Uiso 1 1 calc R
H4B H 0.4903 0.3257 0.9608 0.071 Uiso 1 1 calc R
H4C H 0.6217 0.4002 1.0027 0.071 Uiso 1 1 calc R
C5 C 0.6474(2) -0.0531(3) 0.7470(2) 0.0335(6) Uani 1 1 d .
C6 C 0.5851(3) -0.1821(3) 0.6812(3) 0.0375(6) Uani 1 1 d .
C7 C 0.6477(3) -0.2576(3) 0.6827(3) 0.0475(8) Uani 1 1 d .
H7 H 0.6070 -0.3426 0.6380 0.057 Uiso 1 1 calc R
C8 C 0.7690(3) -0.2081(4) 0.7492(4) 0.0592(9) Uani 1 1 d .
H8 H 0.8094 -0.2593 0.7513 0.071 Uiso 1 1 calc R
C9 C 0.8295(3) -0.0835(4) 0.8121(4) 0.0547(8) Uani 1 1 d .
H9 H 0.9112 -0.0510 0.8566 0.066 Uiso 1 1 calc R
C10 C 0.7720(3) -0.0038(3) 0.8113(3) 0.0425(7) Uani 1 1 d .
C11 C 0.4510(3) -0.2381(3) 0.6152(3) 0.0442(7) Uani 1 1 d .
H11 H 0.4248 -0.1938 0.5781 0.053 Uiso 1 1 calc R
C12 C 0.3997(4) -0.3746(3) 0.5082(4) 0.0650(10) Uani 1 1 d .
H12A H 0.4339 -0.3876 0.4499 0.097 Uiso 1 1 calc R
H12B H 0.3159 -0.4013 0.4640 0.097 Uiso 1 1 calc R
H12C H 0.4168 -0.4216 0.5429 0.097 Uiso 1 1 calc R
C13 C 0.4026(3) -0.2164(3) 0.7131(4) 0.0553(8) Uani 1 1 d .
H13A H 0.4244 -0.2613 0.7490 0.083 Uiso 1 1 calc R
H13B H 0.3182 -0.2450 0.6721 0.083 Uiso 1 1 calc R
H13C H 0.4347 -0.1293 0.7797 0.083 Uiso 1 1 calc R
C14 C 0.8451(3) 0.1302(3) 0.8706(3) 0.0523(8) Uani 1 1 d .
H14 H 0.7939 0.1772 0.8849 0.063 Uiso 1 1 calc R
C15 C 0.8865(4) 0.1403(5) 0.7796(4) 0.0792(12) Uani 1 1 d .
H15A H 0.9395 0.0977 0.7662 0.119 Uiso 1 1 calc R
H15B H 0.9266 0.2262 0.8150 0.119 Uiso 1 1 calc R
H15C H 0.8199 0.1033 0.6997 0.119 Uiso 1 1 calc R
C16 C 0.9512(4) 0.1915(5) 0.9994(4) 0.0918(15) Uani 1 1 d .
H16A H 1.0068 0.1523 0.9871 0.138 Uiso 1 1 calc R
H16B H 0.9250 0.1824 1.0562 0.138 Uiso 1 1 calc R
H16C H 0.9883 0.2782 1.0357 0.138 Uiso 1 1 calc R
C17 C 0.5225(3) 0.3069(2) 0.7496(2) 0.0354(6) Uani 1 1 d .
C18 C 0.4144(3) 0.3140(3) 0.6963(3) 0.0452(7) Uani 1 1 d .
C19 C 0.4155(4) 0.4233(3) 0.7051(4) 0.0582(9) Uani 1 1 d .
H19 H 0.3443 0.4289 0.6703 0.070 Uiso 1 1 calc R
C20 C 0.5181(4) 0.5222(3) 0.7635(4) 0.0605(10) Uani 1 1 d .
H20 H 0.5165 0.5944 0.7693 0.073 Uiso 1 1 calc R
C21 C 0.6230(4) 0.5139(3) 0.8131(3) 0.0562(9) Uani 1 1 d .
H21 H 0.6928 0.5813 0.8526 0.067 Uiso 1 1 calc R
C22 C 0.6283(3) 0.4071(3) 0.8062(3) 0.0443(7) Uani 1 1 d .
C23 C 0.2988(3) 0.2090(4) 0.6345(4) 0.0598(9) Uani 1 1 d .
H23 H 0.3156 0.1342 0.6145 0.072 Uiso 1 1 calc R
C24 C 0.2106(5) 0.1808(5) 0.5111(4) 0.0952(16) Uani 1 1 d .
H24A H 0.1843 0.2483 0.5290 0.143 Uiso 1 1 calc R
H24B H 0.1443 0.1058 0.4709 0.143 Uiso 1 1 calc R
H24C H 0.2472 0.1705 0.4552 0.143 Uiso 1 1 calc R
C25 C 0.2457(5) 0.2349(7) 0.7272(6) 0.119(2) Uani 1 1 d .
H25A H 0.3010 0.2488 0.8034 0.178 Uiso 1 1 calc R
H25B H 0.1750 0.1649 0.6892 0.178 Uiso 1 1 calc R
H25C H 0.2273 0.3073 0.7480 0.178 Uiso 1 1 calc R
C26 C 0.7478(3) 0.3999(4) 0.8537(4) 0.0581(9) Uani 1 1 d .
H26 H 0.7350 0.3218 0.8473 0.070 Uiso 1 1 calc R
C27 C 0.8077(5) 0.3979(6) 0.7714(5) 0.0904(15) Uani 1 1 d .
H27A H 0.7606 0.3258 0.6856 0.136 Uiso 1 1 calc R
H27B H 0.8837 0.3950 0.8040 0.136 Uiso 1 1 calc R
H27C H 0.8171 0.4714 0.7720 0.136 Uiso 1 1 calc R
C28 C 0.8298(5) 0.5059(6) 0.9921(5) 0.113(2) Uani 1 1 d .
H28A H 0.8977 0.4886 1.0211 0.170 Uiso 1 1 calc R
H28B H 0.7891 0.5137 1.0440 0.170 Uiso 1 1 calc R
H28C H 0.8542 0.5820 0.9983 0.170 Uiso 1 1 calc R
C29 C 0.3154(6) 0.1367(5) 0.9832(4) 0.0954(16) Uani 1 1 d .
H29A H 0.2917 0.1999 0.9794 0.143 Uiso 1 1 calc R
H29B H 0.3996 0.1683 1.0280 0.143 Uiso 1 1 calc R
H29C H 0.2805 0.1133 1.0272 0.143 Uiso 1 1 calc R
C30 C 0.1558(4) -0.0278(5) 0.7954(5) 0.0897(15) Uani 1 1 d .
H30A H 0.1210 0.0301 0.7918 0.108 Uiso 1 1 calc R
H30B H 0.1294 -0.0528 0.8441 0.108 Uiso 1 1 calc R
C31 C 0.1147(4) -0.1358(5) 0.6678(5) 0.0889(14) Uani 1 1 d .
H31A H 0.1307 -0.2027 0.6718 0.107 Uiso 1 1 calc R
H31B H 0.0301 -0.1628 0.6226 0.107 Uiso 1 1 calc R
C32 C 0.1180(6) -0.1998(7) 0.4717(5) 0.132(3) Uani 1 1 d .
H32A H 0.1008 -0.2808 0.4557 0.199 Uiso 1 1 calc R
H32B H 0.1710 -0.1872 0.4370 0.199 Uiso 1 1 calc R
H32C H 0.0462 -0.1933 0.4321 0.199 Uiso 1 1 calc R
H1 H 0.481(3) 0.073(3) 0.504(3) 0.044(8) Uiso 1 1 d .

loop_
_atom_site_aniso_label
_atom_site_aniso_U_11
_atom_site_aniso_U_22
_atom_site_aniso_U_33
_atom_site_aniso_U_23
_atom_site_aniso_U_13
_atom_site_aniso_U_12
Ni1 0.0326(2) 0.02865(19) 0.02329(18) 0.01484(15) 0.01254(14) 0.01497(14)
Na1 0.0400(7) 0.0616(8) 0.0603(8) 0.0351(7) 0.0242(6) 0.0127(6)
O1 0.0626(18) 0.085(2) 0.0602(16) 0.0376(15) 0.0212(14) 0.0113(15)
O2 0.0680(18) 0.0723(17) 0.0596(15) 0.0342(14) 0.0378(14) 0.0234(14)
N1 0.0403(13) 0.0334(11) 0.0278(10) 0.0175(10) 0.0145(10) 0.0188(10)
N2 0.0422(13) 0.0308(11) 0.0283(11) 0.0169(9) 0.0156(10) 0.0190(10)
C1 0.0370(15) 0.0366(14) 0.0245(12) 0.0168(11) 0.0145(11) 0.0133(12)
C2 0.0333(15) 0.0381(14) 0.0281(12) 0.0156(11) 0.0150(11) 0.0129(12)
C3 0.060(2) 0.0545(18) 0.0329(14) 0.0276(14) 0.0199(14) 0.0268(16)
C4 0.063(2) 0.0452(17) 0.0367(15) 0.0197(14) 0.0293(15) 0.0248(16)
C5 0.0401(16) 0.0419(15) 0.0302(13) 0.0238(12) 0.0187(12) 0.0235(13)
C6 0.0485(17) 0.0424(15) 0.0352(14) 0.0254(13) 0.0236(13) 0.0256(14)
C7 0.061(2) 0.0446(17) 0.0560(18) 0.0341(16) 0.0318(17) 0.0323(16)
C8 0.068(2) 0.073(2) 0.078(2) 0.055(2) 0.043(2) 0.053(2)
C9 0.0418(18) 0.075(2) 0.067(2) 0.049(2) 0.0246(16) 0.0333(18)
C10 0.0429(17) 0.0540(18) 0.0455(16) 0.0346(15) 0.0215(14) 0.0257(15)
C11 0.0507(19) 0.0425(16) 0.0419(16) 0.0263(14) 0.0169(14) 0.0213(14)
C12 0.072(3) 0.049(2) 0.053(2) 0.0212(17) 0.0193(19) 0.0176(19)
C13 0.048(2) 0.059(2) 0.065(2) 0.0366(18) 0.0293(17) 0.0242(17)
C14 0.0394(18) 0.059(2) 0.062(2) 0.0369(18) 0.0208(16) 0.0204(16)
C15 0.081(3) 0.078(3) 0.083(3) 0.052(3) 0.039(3) 0.017(2)
C16 0.071(3) 0.094(4) 0.068(3) 0.038(3) 0.008(2) 0.006(3)
C17 0.0450(16) 0.0313(13) 0.0310(13) 0.0155(11) 0.0191(12) 0.0197(12)
C18 0.0544(19) 0.0469(17) 0.0494(17) 0.0319(15) 0.0252(15) 0.0322(15)
C19 0.078(3) 0.061(2) 0.067(2) 0.0448(19) 0.040(2) 0.049(2)
C20 0.098(3) 0.0435(19) 0.067(2) 0.0367(18) 0.049(2) 0.042(2)
C21 0.077(3) 0.0364(16) 0.0552(19) 0.0241(15) 0.0341(19) 0.0193(17)
C22 0.058(2) 0.0346(15) 0.0403(15) 0.0205(13) 0.0229(14) 0.0183(14)
C23 0.048(2) 0.060(2) 0.079(2) 0.043(2) 0.0241(19) 0.0294(18)
C24 0.072(3) 0.108(4) 0.069(3) 0.040(3) 0.011(2) 0.025(3)
C25 0.085(4) 0.156(6) 0.092(4) 0.072(4) 0.032(3) 0.003(4)
C26 0.047(2) 0.058(2) 0.065(2) 0.0399(19) 0.0160(17) 0.0090(17)
C27 0.078(3) 0.126(4) 0.090(3) 0.065(3) 0.048(3) 0.054(3)
C28 0.064(3) 0.151(5) 0.067(3) 0.043(3) 0.012(2) 0.009(3)
C29 0.141(5) 0.081(3) 0.068(3) 0.037(3) 0.059(3) 0.044(3)
C30 0.068(3) 0.126(4) 0.104(4) 0.073(4) 0.057(3) 0.039(3)
C31 0.051(3) 0.101(4) 0.096(4) 0.048(3) 0.035(3) 0.010(2)
C32 0.103(5) 0.146(6) 0.064(3) 0.027(4) 0.021(3) 0.005(4)

loop_
_atom_type_symbol
_atom_type_description
_atom_type_scat_dispersion_real
_atom_type_scat_dispersion_imag
_atom_type_scat_source
C C 0.0033 0.0016 'International Tables Vol C Tables 4.2.6.8 and 6.1.1.4'
H H 0.0000 0.0000 'International Tables Vol C Tables 4.2.6.8 and 6.1.1.4'
N N 0.0061 0.0033 'International Tables Vol C Tables 4.2.6.8 and 6.1.1.4'
Na Na 0.0362 0.0249 'International Tables Vol C Tables 4.2.6.8 and 6.1.1.4'
Ni Ni 0.3393 1.1124 'International Tables Vol C Tables 4.2.6.8 and 6.1.1.4'
O O 0.0106 0.0060 'International Tables Vol C Tables 4.2.6.8 and 6.1.1.4'

loop_
_geom_angle_atom_site_label_1
_geom_angle_atom_site_label_2
_geom_angle_atom_site_label_3
_geom_angle
_geom_angle_site_symmetry_1
_geom_angle_site_symmetry_3
H1 Ni1 N2 175.6(11) 2_656 .
H1 Ni1 N1 99.6(11) 2_656 .
N2 Ni1 N1 82.71(9) . .
H1 Ni1 Ni1 39.8(11) 2_656 2_656
N2 Ni1 Ni1 137.67(6) . 2_656
N1 Ni1 Ni1 139.48(7) . 2_656
H1 Ni1 Na1 114.7(11) 2_656 .
N2 Ni1 Na1 63.00(8) . .
N1 Ni1 Na1 63.09(8) . .
Ni1 Ni1 Na1 124.49(4) 2_656 .
H1 Ni1 H1 80.3(17) 2_656 .
N2 Ni1 H1 97.4(11) . .
N1 Ni1 H1 179.7(13) . .
Ni1 Ni1 H1 40.4(11) 2_656 .
Na1 Ni1 H1 116.7(12) . .
O1 Na1 O2 69.42(11) . .
O1 Na1 C2 161.95(12) . .
O2 Na1 C2 104.94(10) . .
O1 Na1 N2 140.36(11) . .
O2 Na1 N2 127.42(10) . .
C2 Na1 N2 30.65(7) . .
O1 Na1 C1 166.91(12) . .
O2 Na1 C1 106.06(10) . .
C2 Na1 C1 29.83(8) . .
N2 Na1 C1 52.31(8) . .
O1 Na1 N1 144.46(11) . .
O2 Na1 N1 130.19(10) . .
C2 Na1 N1 52.28(8) . .
N2 Na1 N1 57.67(7) . .
C1 Na1 N1 30.73(7) . .
O1 Na1 Ni1 124.85(9) . .
O2 Na1 Ni1 165.41(9) . .
C2 Na1 Ni1 60.57(6) . .
N2 Na1 Ni1 40.44(5) . .
C1 Na1 Ni1 60.77(6) . .
N1 Na1 Ni1 40.75(5) . .
C32 O1 C31 115.3(4) . .
C32 O1 Na1 123.8(4) . .
C31 O1 Na1 115.1(3) . .
C30 O2 C29 111.6(4) . .
C30 O2 Na1 114.2(3) . .
C29 O2 Na1 125.1(3) . .
C1 N1 C5 117.1(2) . .
C1 N1 Ni1 113.17(16) . .
C5 N1 Ni1 126.05(17) . .
C1 N1 Na1 74.56(15) . .
C5 N1 Na1 135.10(18) . .
Ni1 N1 Na1 76.16(8) . .
C2 N2 C17 116.7(2) . .
C2 N2 Ni1 113.70(17) . .
C17 N2 Ni1 126.09(17) . .
C2 N2 Na1 74.66(15) . .
C17 N2 Na1 134.46(18) . .
Ni1 N2 Na1 76.56(8) . .
C2 C1 N1 114.9(2) . .
C2 C1 C3 123.8(2) . .
N1 C1 C3 121.0(2) . .
C2 C1 Na1 74.89(17) . .
N1 C1 Na1 74.71(15) . .
C3 C1 Na1 114.6(2) . .
C1 C2 N2 115.4(2) . .
C1 C2 C4 124.1(2) . .
N2 C2 C4 120.3(2) . .
C1 C2 Na1 75.28(17) . .
N2 C2 Na1 74.68(15) . .
C4 C2 Na1 115.6(2) . .
C1 C3 H3A 109.5 . .
C1 C3 H3B 109.5 . .
H3A C3 H3B 109.5 . .
C1 C3 H3C 109.5 . .
H3A C3 H3C 109.5 . .
H3B C3 H3C 109.5 . .
C2 C4 H4A 109.5 . .
C2 C4 H4B 109.5 . .
H4A C4 H4B 109.5 . .
C2 C4 H4C 109.5 . .
H4A C4 H4C 109.5 . .
H4B C4 H4C 109.5 . .
C6 C5 C10 119.2(2) . .
C6 C5 N1 120.0(2) . .
C10 C5 N1 120.8(3) . .
C7 C6 C5 119.3(3) . .
C7 C6 C11 119.8(3) . .
C5 C6 C11 120.9(2) . .
C8 C7 C6 121.2(3) . .
C8 C7 H7 119.4 . .
C6 C7 H7 119.4 . .
C9 C8 C7 119.6(3) . .
C9 C8 H8 120.2 . .
C7 C8 H8 120.2 . .
C8 C9 C10 121.8(3) . .
C8 C9 H9 119.1 . .
C10 C9 H9 119.1 . .
C9 C10 C5 118.8(3) . .
C9 C10 C14 118.9(3) . .
C5 C10 C14 122.1(3) . .
C12 C11 C6 113.8(3) . .
C12 C11 C13 110.3(3) . .
C6 C11 C13 110.0(2) . .
C12 C11 H11 107.5 . .
C6 C11 H11 107.5 . .
C13 C11 H11 107.5 . .
C11 C12 H12A 109.5 . .
C11 C12 H12B 109.5 . .
H12A C12 H12B 109.5 . .
C11 C12 H12C 109.5 . .
H12A C12 H12C 109.5 . .
H12B C12 H12C 109.5 . .
C11 C13 H13A 109.5 . .
C11 C13 H13B 109.5 . .
H13A C13 H13B 109.5 . .
C11 C13 H13C 109.5 . .
H13A C13 H13C 109.5 . .
H13B C13 H13C 109.5 . .
C15 C14 C10 110.3(3) . .
C15 C14 C16 109.6(4) . .
C10 C14 C16 114.0(3) . .
C15 C14 H14 107.5 . .
C10 C14 H14 107.5 . .
C16 C14 H14 107.5 . .
C14 C15 H15A 109.5 . .
C14 C15 H15B 109.5 . .
H15A C15 H15B 109.5 . .
C14 C15 H15C 109.5 . .
H15A C15 H15C 109.5 . .
H15B C15 H15C 109.5 . .
C14 C16 H16A 109.5 . .
C14 C16 H16B 109.5 . .
H16A C16 H16B 109.5 . .
C14 C16 H16C 109.5 . .
H16A C16 H16C 109.5 . .
H16B C16 H16C 109.5 . .
C18 C17 C22 119.7(3) . .
C18 C17 N2 120.1(3) . .
C22 C17 N2 120.2(3) . .
C19 C18 C17 118.5(3) . .
C19 C18 C23 119.8(3) . .
C17 C18 C23 121.7(3) . .
C20 C19 C18 121.9(3) . .
C20 C19 H19 119.1 . .
C18 C19 H19 119.1 . .
C21 C20 C19 119.4(3) . .
C21 C20 H20 120.3 . .
C19 C20 H20 120.3 . .
C20 C21 C22 121.6(4) . .
C20 C21 H21 119.2 . .
C22 C21 H21 119.2 . .
C21 C22 C17 118.9(3) . .
C21 C22 C26 119.0(3) . .
C17 C22 C26 122.0(3) . .
C25 C23 C18 110.0(4) . .
C25 C23 C24 110.2(4) . .
C18 C23 C24 114.2(3) . .
C25 C23 H23 107.4 . .
C18 C23 H23 107.4 . .
C24 C23 H23 107.4 . .
C23 C24 H24A 109.5 . .
C23 C24 H24B 109.5 . .
H24A C24 H24B 109.5 . .
C23 C24 H24C 109.5 . .
H24A C24 H24C 109.5 . .
H24B C24 H24C 109.5 . .
C23 C25 H25A 109.5 . .
C23 C25 H25B 109.5 . .
H25A C25 H25B 109.5 . .
C23 C25 H25C 109.5 . .
H25A C25 H25C 109.5 . .
H25B C25 H25C 109.5 . .
C27 C26 C22 110.8(3) . .
C27 C26 C28 108.9(4) . .
C22 C26 C28 113.4(4) . .
C27 C26 H26 107.8 . .
C22 C26 H26 107.8 . .
C28 C26 H26 107.8 . .
C26 C27 H27A 109.5 . .
C26 C27 H27B 109.5 . .
H27A C27 H27B 109.5 . .
C26 C27 H27C 109.5 . .
H27A C27 H27C 109.5 . .
H27B C27 H27C 109.5 . .
C26 C28 H28A 109.5 . .
C26 C28 H28B 109.5 . .
H28A C28 H28B 109.5 . .
C26 C28 H28C 109.5 . .
H28A C28 H28C 109.5 . .
H28B C28 H28C 109.5 . .
O2 C29 H29A 109.5 . .
O2 C29 H29B 109.5 . .
H29A C29 H29B 109.5 . .
O2 C29 H29C 109.5 . .
H29A C29 H29C 109.5 . .
H29B C29 H29C 109.5 . .
O2 C30 C31 112.8(4) . .
O2 C30 H30A 109.0 . .
C31 C30 H30A 109.0 . .
O2 C30 H30B 109.0 . .
C31 C30 H30B 109.0 . .
H30A C30 H30B 107.8 . .
O1 C31 C30 111.9(4) . .
O1 C31 H31A 109.2 . .
C30 C31 H31A 109.2 . .
O1 C31 H31B 109.2 . .
C30 C31 H31B 109.2 . .
H31A C31 H31B 107.9 . .
O1 C32 H32A 109.5 . .
O1 C32 H32B 109.5 . .
H32A C32 H32B 109.5 . .
O1 C32 H32C 109.5 . .
H32A C32 H32C 109.5 . .
H32B C32 H32C 109.5 . .

loop_
_geom_bond_atom_site_label_1
_geom_bond_atom_site_label_2
_geom_bond_distance
_geom_bond_site_symmetry_2
Ni1 H1 1.59(3) 2_656
Ni1 N2 1.927(2) .
Ni1 N1 1.943(2) .
Ni1 Ni1 2.4237(7) 2_656
Ni1 Na1 2.8899(15) .
Ni1 H1 1.58(3) .
Na1 O1 2.336(3) .
Na1 O2 2.409(3) .
Na1 C2 2.647(3) .
Na1 N2 2.647(3) .
Na1 C1 2.652(3) .
Na1 N1 2.654(3) .
O1 C32 1.366(6) .
O1 C31 1.403(6) .
O2 C30 1.385(6) .
O2 C29 1.416(5) .
N1 C1 1.406(3) .
N1 C5 1.428(3) .
N2 C2 1.400(3) .
N2 C17 1.424(3) .
C1 C2 1.364(4) .
C1 C3 1.506(3) .
C2 C4 1.510(4) .
C3 H3A 0.9600 .
C3 H3B 0.9600 .
C3 H3C 0.9600 .
C4 H4A 0.9600 .
C4 H4B 0.9600 .
C4 H4C 0.9600 .
C5 C6 1.414(4) .
C5 C10 1.417(4) .
C6 C7 1.395(4) .
C6 C11 1.521(5) .
C7 C8 1.382(5) .
C7 H7 0.9300 .
C8 C9 1.368(5) .
C8 H8 0.9300 .
C9 C10 1.396(4) .
C9 H9 0.9300 .
C10 C14 1.513(5) .
C11 C12 1.512(5) .
C11 C13 1.529(5) .
C11 H11 0.9800 .
C12 H12A 0.9600 .
C12 H12B 0.9600 .
C12 H12C 0.9600 .
C13 H13A 0.9600 .
C13 H13B 0.9600 .
C13 H13C 0.9600 .
C14 C15 1.508(5) .
C14 C16 1.535(5) .
C14 H14 0.9800 .
C15 H15A 0.9600 .
C15 H15B 0.9600 .
C15 H15C 0.9600 .
C16 H16A 0.9600 .
C16 H16B 0.9600 .
C16 H16C 0.9600 .
C17 C18 1.404(4) .
C17 C22 1.405(4) .
C18 C19 1.398(4) .
C18 C23 1.507(5) .
C19 C20 1.367(6) .
C19 H19 0.9300 .
C20 C21 1.365(5) .
C20 H20 0.9300 .
C21 C22 1.394(4) .
C21 H21 0.9300 .
C22 C26 1.517(5) .
C23 C25 1.505(7) .
C23 C24 1.515(6) .
C23 H23 0.9800 .
C24 H24A 0.9600 .
C24 H24B 0.9600 .
C24 H24C 0.9600 .
C25 H25A 0.9600 .
C25 H25B 0.9600 .
C25 H25C 0.9600 .
C26 C27 1.504(6) .
C26 C28 1.524(6) .
C26 H26 0.9800 .
C27 H27A 0.9600 .
C27 H27B 0.9600 .
C27 H27C 0.9600 .
C28 H28A 0.9600 .
C28 H28B 0.9600 .
C28 H28C 0.9600 .
C29 H29A 0.9600 .
C29 H29B 0.9600 .
C29 H29C 0.9600 .
C30 C31 1.441(7) .
C30 H30A 0.9700 .
C30 H30B 0.9700 .
C31 H31A 0.9700 .
C31 H31B 0.9700 .
C32 H32A 0.9600 .
C32 H32B 0.9600 .
C32 H32C 0.9600 .

loop_
_geom_torsion_atom_site_label_1
_geom_torsion_atom_site_label_2
_geom_torsion_atom_site_label_3
_geom_torsion_atom_site_label_4
_geom_torsion
_geom_torsion_site_symmetry_1
H1 Ni1 Na1 O1 -46.8(12) 2_656
N2 Ni1 Na1 O1 129.03(14) .
N1 Ni1 Na1 O1 -135.30(14) .
Ni1 Ni1 Na1 O1 -2.02(13) 2_656
H1 Ni1 Na1 O2 146.2(12) 2_656
N2 Ni1 Na1 O2 -37.9(4) .
N1 Ni1 Na1 O2 57.8(4) .
Ni1 Ni1 Na1 O2 -169.0(4) 2_656
H1 Ni1 Na1 C2 153.6(12) 2_656
N2 Ni1 Na1 C2 -30.60(10) .
N1 Ni1 Na1 C2 65.07(10) .
Ni1 Ni1 Na1 C2 -161.64(7) 2_656
H1 Ni1 Na1 N2 -175.8(12) 2_656
N1 Ni1 Na1 N2 95.67(10) .
Ni1 Ni1 Na1 N2 -131.05(8) 2_656
H1 Ni1 Na1 C1 119.2(12) 2_656
N2 Ni1 Na1 C1 -64.94(10) .
N1 Ni1 Na1 C1 30.73(10) .
Ni1 Ni1 Na1 C1 164.01(7) 2_656
H1 Ni1 Na1 N1 88.5(12) 2_656
N2 Ni1 Na1 N1 -95.67(10) .
Ni1 Ni1 Na1 N1 133.28(8) 2_656
O2 Na1 O1 C32 -168.2(5) .
C2 Na1 O1 C32 117.1(5) .
N2 Na1 O1 C32 67.5(5) .
C1 Na1 O1 C32 -96.2(7) .
N1 Na1 O1 C32 -36.9(5) .
Ni1 Na1 O1 C32 15.3(5) .
O2 Na1 O1 C31 -16.3(3) .
C2 Na1 O1 C31 -91.1(5) .
N2 Na1 O1 C31 -140.7(3) .
C1 Na1 O1 C31 55.6(7) .
N1 Na1 O1 C31 115.0(3) .
Ni1 Na1 O1 C31 167.1(3) .
O1 Na1 O2 C30 -8.4(3) .
C2 Na1 O2 C30 153.5(3) .
N2 Na1 O2 C30 130.0(3) .
C1 Na1 O2 C30 -175.5(3) .
N1 Na1 O2 C30 -153.6(3) .
Ni1 Na1 O2 C30 160.1(4) .
O1 Na1 O2 C29 -152.5(4) .
C2 Na1 O2 C29 9.5(4) .
N2 Na1 O2 C29 -14.1(4) .
C1 Na1 O2 C29 40.4(4) .
N1 Na1 O2 C29 62.4(4) .
Ni1 Na1 O2 C29 16.1(6) .
H1 Ni1 N1 C1 -179.1(12) 2_656
N2 Ni1 N1 C1 -2.82(19) .
Ni1 Ni1 N1 C1 -178.75(14) 2_656
Na1 Ni1 N1 C1 -66.19(18) .
H1 Ni1 N1 C5 23.4(12) 2_656
N2 Ni1 N1 C5 -160.3(2) .
Ni1 Ni1 N1 C5 23.7(3) 2_656
Na1 Ni1 N1 C5 136.3(2) .
H1 Ni1 N1 Na1 -112.9(12) 2_656
N2 Ni1 N1 Na1 63.37(9) .
Ni1 Ni1 N1 Na1 -112.56(9) 2_656
O1 Na1 N1 C1 -157.6(2) .
O2 Na1 N1 C1 -44.56(19) .
C2 Na1 N1 C1 32.33(14) .
N2 Na1 N1 C1 69.43(15) .
Ni1 Na1 N1 C1 119.24(16) .
O1 Na1 N1 C5 -44.5(3) .
O2 Na1 N1 C5 68.5(3) .
C2 Na1 N1 C5 145.4(2) .
N2 Na1 N1 C5 -177.5(2) .
C1 Na1 N1 C5 113.1(3) .
Ni1 Na1 N1 C5 -127.7(2) .
O1 Na1 N1 Ni1 83.19(18) .
O2 Na1 N1 Ni1 -163.80(12) .
C2 Na1 N1 Ni1 -86.91(10) .
N2 Na1 N1 Ni1 -49.80(7) .
C1 Na1 N1 Ni1 -119.24(16) .
H1 Ni1 N2 C2 125(14) 2_656
N1 Ni1 N2 C2 2.9(2) .
Ni1 Ni1 N2 C2 178.92(14) 2_656
Na1 Ni1 N2 C2 66.31(19) .
H1 Ni1 N2 C17 -77(14) 2_656
N1 Ni1 N2 C17 160.7(2) .
Ni1 Ni1 N2 C17 -23.2(3) 2_656
Na1 Ni1 N2 C17 -135.8(2) .
H1 Ni1 N2 Na1 59(14) 2_656
N1 Ni1 N2 Na1 -63.46(8) .
Ni1 Ni1 N2 Na1 112.62(9) 2_656
O1 Na1 N2 C2 152.4(2) .
O2 Na1 N2 C2 49.15(19) .
C1 Na1 N2 C2 -32.17(15) .
N1 Na1 N2 C2 -69.37(15) .
Ni1 Na1 N2 C2 -119.61(17) .
O1 Na1 N2 C17 39.9(3) .
O2 Na1 N2 C17 -63.4(3) .
C2 Na1 N2 C17 -112.5(3) .
C1 Na1 N2 C17 -144.7(2) .
N1 Na1 N2 C17 178.1(2) .
Ni1 Na1 N2 C17 127.9(2) .
O1 Na1 N2 Ni1 -87.96(17) .
O2 Na1 N2 Ni1 168.76(12) .
C2 Na1 N2 Ni1 119.61(17) .
C1 Na1 N2 Ni1 87.44(10) .
N1 Na1 N2 Ni1 50.24(7) .
C5 N1 C1 C2 162.0(3) .
Ni1 N1 C1 C2 2.3(3) .
Na1 N1 C1 C2 -64.8(2) .
C5 N1 C1 C3 -23.3(4) .
Ni1 N1 C1 C3 177.0(2) .
Na1 N1 C1 C3 109.8(3) .
C5 N1 C1 Na1 -133.2(2) .
Ni1 N1 C1 Na1 67.16(13) .
O1 Na1 C1 C2 -160.0(5) .
O2 Na1 C1 C2 -92.15(17) .
N2 Na1 C1 C2 33.07(14) .
N1 Na1 C1 C2 121.8(2) .
Ni1 Na1 C1 C2 81.01(15) .
O1 Na1 C1 N1 78.2(5) .
O2 Na1 C1 N1 146.10(15) .
C2 Na1 C1 N1 -121.8(2) .
N2 Na1 C1 N1 -88.69(15) .
Ni1 Na1 C1 N1 -40.75(12) .
O1 Na1 C1 C3 -39.3(6) .
O2 Na1 C1 C3 28.6(2) .
C2 Na1 C1 C3 120.7(3) .
N2 Na1 C1 C3 153.8(2) .
N1 Na1 C1 C3 -117.5(3) .
Ni1 Na1 C1 C3 -158.3(2) .
N1 C1 C2 N2 0.0(4) .
C3 C1 C2 N2 -174.5(3) .
Na1 C1 C2 N2 -64.7(2) .
N1 C1 C2 C4 175.9(3) .
C3 C1 C2 C4 1.4(5) .
Na1 C1 C2 C4 111.2(3) .
N1 C1 C2 Na1 64.7(2) .
C3 C1 C2 Na1 -109.8(3) .
C17 N2 C2 C1 -162.5(3) .
Ni1 N2 C2 C1 -2.4(3) .
Na1 N2 C2 C1 65.1(2) .
C17 N2 C2 C4 21.4(4) .
Ni1 N2 C2 C4 -178.5(2) .
Na1 N2 C2 C4 -111.0(3) .
C17 N2 C2 Na1 132.4(2) .
Ni1 N2 C2 Na1 -67.45(14) .
O1 Na1 C2 C1 165.5(3) .
O2 Na1 C2 C1 96.32(17) .
N2 Na1 C2 C1 -122.1(2) .
N1 Na1 C2 C1 -33.32(14) .
Ni1 Na1 C2 C1 -81.77(15) .
O1 Na1 C2 N2 -72.4(4) .
O2 Na1 C2 N2 -141.55(16) .
C1 Na1 C2 N2 122.1(2) .
N1 Na1 C2 N2 88.80(15) .
Ni1 Na1 C2 N2 40.35(12) .
O1 Na1 C2 C4 44.3(4) .
O2 Na1 C2 C4 -24.8(2) .
N2 Na1 C2 C4 116.7(3) .
C1 Na1 C2 C4 -121.2(3) .
N1 Na1 C2 C4 -154.5(2) .
Ni1 Na1 C2 C4 157.1(2) .
C1 N1 C5 C6 120.7(3) .
Ni1 N1 C5 C6 -82.6(3) .
Na1 N1 C5 C6 25.6(4) .
C1 N1 C5 C10 -60.1(3) .
Ni1 N1 C5 C10 96.6(3) .
Na1 N1 C5 C10 -155.2(2) .
C10 C5 C6 C7 1.0(4) .
N1 C5 C6 C7 -179.8(2) .
C10 C5 C6 C11 177.6(2) .
N1 C5 C6 C11 -3.1(4) .
C5 C6 C7 C8 1.3(5) .
C11 C6 C7 C8 -175.4(3) .
C6 C7 C8 C9 -1.8(5) .
C7 C8 C9 C10 0.0(5) .
C8 C9 C10 C5 2.2(5) .
C8 C9 C10 C14 -173.4(3) .
C6 C5 C10 C9 -2.6(4) .
N1 C5 C10 C9 178.1(3) .
C6 C5 C10 C14 172.8(3) .
N1 C5 C10 C14 -6.4(4) .
C7 C6 C11 C12 -27.2(4) .
C5 C6 C11 C12 156.2(3) .
C7 C6 C11 C13 97.2(3) .
C5 C6 C11 C13 -79.4(3) .
C9 C10 C14 C15 79.9(4) .
C5 C10 C14 C15 -95.6(4) .
C9 C10 C14 C16 -44.0(5) .
C5 C10 C14 C16 140.6(4) .
C2 N2 C17 C18 -114.2(3) .
Ni1 N2 C17 C18 88.5(3) .
Na1 N2 C17 C18 -19.7(4) .
C2 N2 C17 C22 65.0(3) .
Ni1 N2 C17 C22 -92.3(3) .
Na1 N2 C17 C22 159.5(2) .
C22 C17 C18 C19 -2.0(4) .
N2 C17 C18 C19 177.1(3) .
C22 C17 C18 C23 180.0(3) .
N2 C17 C18 C23 -0.9(4) .
C17 C18 C19 C20 0.1(5) .
C23 C18 C19 C20 178.2(3) .
C18 C19 C20 C21 1.0(5) .
C19 C20 C21 C22 -0.2(5) .
C20 C21 C22 C17 -1.7(5) .
C20 C21 C22 C26 175.1(3) .
C18 C17 C22 C21 2.8(4) .
N2 C17 C22 C21 -176.4(3) .
C18 C17 C22 C26 -173.9(3) .
N2 C17 C22 C26 7.0(4) .
C19 C18 C23 C25 -80.1(5) .
C17 C18 C23 C25 97.9(4) .
C19 C18 C23 C24 44.5(5) .
C17 C18 C23 C24 -137.5(4) .
C21 C22 C26 C27 -66.2(5) .
C17 C22 C26 C27 110.5(4) .
C21 C22 C26 C28 56.7(5) .
C17 C22 C26 C28 -126.7(4) .
C29 O2 C30 C31 -179.6(4) .
Na1 O2 C30 C31 31.5(6) .
C32 O1 C31 C30 -166.9(5) .
Na1 O1 C31 C30 38.9(5) .
O2 C30 C31 O1 -46.6(6) .

loop_
_platon_squeeze_void_nr
_platon_squeeze_void_average_x
_platon_squeeze_void_average_y
_platon_squeeze_void_average_z
_platon_squeeze_void_volume
_platon_squeeze_void_count_electrons
_platon_squeeze_void_content
1 0.000 0.000 0.500 13 1 ' '
2 0.000 0.500 0.500 213 53 ' '
